data_1568788
loop_
_publ_author_name
'Chlebosz, Dorota'
'Goldeman, Waldemar'
'Janus, Krzysztof'
'Szuster, Micha\/l'
'Kiersnowski, Adam'

_publ_section_title
;
 Synthesis, Solution, and Solid State Properties of Homological
 Dialkylated Naphthalene Diimides---A Systematic Review of Molecules for
 Next-Generation Organic Electronics
;
_journal_issue 7
_journal_name_full Molecules
_journal_page_first 2940
_journal_paper_doi 10.3390/molecules28072940
_journal_volume 28
_journal_year 2023
_chemical_formula_moiety 'C28 H34 N2 O4'
_chemical_formula_sum 'C28 H34 N2 O4'
_chemical_formula_weight 462.57
_space_group_crystal_system monoclinic
_space_group_IT_number 14
_space_group_name_Hall '-P 2yn'
_space_group_name_H-M_alt 'P 1 21/n 1'
_atom_sites_solution_hydrogens geom
_atom_sites_solution_primary dual
_audit_creation_date 2020-02-10
_audit_creation_method
;
Olex2 1.2
(compiled 2018.05.29 svn.r3508 for OlexSys, GUI svn.r5506)
;
_cell_angle_alpha 90
_cell_angle_beta 95.025(3)
_cell_angle_gamma 90
_cell_formula_units_Z 2
_cell_length_a 7.8730(2)
_cell_length_b 4.84356(13)
_cell_length_c 33.0246(9)
_cell_measurement_reflns_used 3762
_cell_measurement_temperature 295
_cell_measurement_theta_max 27.2370
_cell_measurement_theta_min 2.6020
_cell_volume 1254.50(6)
_computing_cell_refinement 'CrysAlisPro 1.171.40.67a (Rigaku OD, 2019)'
_computing_data_collection 'CrysAlisPro 1.171.40.67a (Rigaku OD, 2019)'
_computing_data_reduction 'CrysAlisPro 1.171.40.67a (Rigaku OD, 2019)'
_computing_molecular_graphics 'Olex2 (Dolomanov et al., 2009)'
_computing_publication_material 'Olex2 (Dolomanov et al., 2009)'
_computing_structure_refinement 'ShelXL (Sheldrick, 2015)'
_computing_structure_solution 'ShelXT (Sheldrick, 2015)'
_diffrn_ambient_temperature 295
_diffrn_detector 'CCD plate'
_diffrn_detector_area_resol_mean 16.0593
_diffrn_detector_type EosS2
_diffrn_measured_fraction_theta_full 0.996
_diffrn_measured_fraction_theta_max 0.914
_diffrn_measurement_details
;
List of Runs (angles in degrees, time in seconds):

  # Type    Start    End  Width  t~exp~   \w     \q     \k     \f   Frames
--------------------------------------------------------------------------
  1  \w    -51.00  53.00   1.00   65.00    --   22.18 -57.00 -90.00  104
  2  \w    -55.00 104.00   1.00   65.00    --   22.18  19.00 -90.00  159
  3  \w   -111.00 -34.00   1.00   65.00    --  -23.36 178.00 -60.00   77
  4  \w     -9.00  96.00   1.00   65.00    --   22.18  57.00  30.00  105
  5  \w    -56.00  39.00   1.00   65.00    --   22.18 -38.00  90.00   95
  6  \w     35.00 110.00   1.00   65.00    --   22.18 178.00 -90.00   75
  7  \w    -20.00  27.00   1.00   65.00    --  -23.36 -99.00-120.00   47
  8  \w    -20.00  27.00   1.00   65.00    --  -23.36 -99.00  60.00   47
;
_diffrn_measurement_device 'four-circle diffractometer'
_diffrn_measurement_device_type 'New Xcalibur, EosS2'
_diffrn_measurement_method '\w scans'
_diffrn_orient_matrix_type 'CrysAlisPro convention (1999,Acta A55,543-557)'
_diffrn_orient_matrix_UB_11 0.0241610000
_diffrn_orient_matrix_UB_12 0.0864585000
_diffrn_orient_matrix_UB_13 -0.0158531000
_diffrn_orient_matrix_UB_21 0.0830713000
_diffrn_orient_matrix_UB_22 0.0122962000
_diffrn_orient_matrix_UB_23 0.0100442000
_diffrn_orient_matrix_UB_31 0.0264577000
_diffrn_orient_matrix_UB_32 -0.1175147000
_diffrn_orient_matrix_UB_33 -0.0106094000
_diffrn_radiation_monochromator graphite
_diffrn_radiation_probe x-ray
_diffrn_radiation_type MoK\a
_diffrn_radiation_wavelength 0.71073
_diffrn_reflns_av_R_equivalents 0.0226
_diffrn_reflns_av_unetI/netI 0.0179
_diffrn_reflns_Laue_measured_fraction_full 0.996
_diffrn_reflns_Laue_measured_fraction_max 0.914
_diffrn_reflns_limit_h_max 10
_diffrn_reflns_limit_h_min -10
_diffrn_reflns_limit_k_max 6
_diffrn_reflns_limit_k_min -6
_diffrn_reflns_limit_l_max 41
_diffrn_reflns_limit_l_min -41
_diffrn_reflns_number 12647
_diffrn_reflns_point_group_measured_fraction_full 0.996
_diffrn_reflns_point_group_measured_fraction_max 0.914
_diffrn_reflns_theta_full 25.242
_diffrn_reflns_theta_max 27.562
_diffrn_reflns_theta_min 2.617
_diffrn_source 'fine-focus sealed X-ray tube'
_diffrn_source_type 'Enhance (Mo) X-ray Source'
_exptl_absorpt_coefficient_mu 0.082
_exptl_absorpt_correction_T_max 1.00000
_exptl_absorpt_correction_T_min 0.96353
_exptl_absorpt_correction_type multi-scan
_exptl_absorpt_process_details
;
CrysAlisPro 1.171.40.67a (Rigaku Oxford Diffraction, 2019)
Empirical absorption correction using spherical harmonics,
 implemented in SCALE3 ABSPACK scaling algorithm.
;
_exptl_crystal_colour orange
_exptl_crystal_colour_primary orange
_exptl_crystal_density_diffrn 1.225
_exptl_crystal_description plate
_exptl_crystal_F_000 496
_exptl_crystal_size_max 0.5
_exptl_crystal_size_mid 0.5
_exptl_crystal_size_min 0.1
_refine_diff_density_max 0.165
_refine_diff_density_min -0.165
_refine_diff_density_rms 0.031
_refine_ls_extinction_coef 0.015(4)
_refine_ls_extinction_expression Fc^*^=kFc[1+0.001xFc^2^\l^3^/sin(2\q)]^-1/4^
_refine_ls_extinction_method 'SHELXL-2018/3 (Sheldrick 2018)'
_refine_ls_goodness_of_fit_ref 1.096
_refine_ls_hydrogen_treatment constr
_refine_ls_matrix_type full
_refine_ls_number_parameters 156
_refine_ls_number_reflns 2655
_refine_ls_number_restraints 0
_refine_ls_restrained_S_all 1.096
_refine_ls_R_factor_all 0.0565
_refine_ls_R_factor_gt 0.0463
_refine_ls_shift/su_max 0.001
_refine_ls_shift/su_mean 0.000
_refine_ls_structure_factor_coef Fsqd
_refine_ls_weighting_details 'w=1/[\s^2^(Fo^2^)+(0.0471P)^2^+0.3826P] where P=(Fo^2^+2Fc^2^)/3'
_refine_ls_weighting_scheme calc
_refine_ls_wR_factor_gt 0.1128
_refine_ls_wR_factor_ref 0.1182
_reflns_Friedel_coverage 0.000
_reflns_number_gt 2210
_reflns_number_total 2655
_reflns_threshold_expression 'I > 2\s(I)'
_cod_data_source_file NDI_C7.cif
_cod_data_source_block ndi_c7
_cod_database_code 1568788
_shelx_shelxl_version_number 2018/3
_shelx_space_group_comment
;
The symmetry employed for this shelxl refinement is uniquely defined
by the following loop, which should always be used as a source of
symmetry information in preference to the above space-group names.
They are only intended as comments.
;
_shelx_estimated_absorpt_t_max 0.992
_shelx_estimated_absorpt_t_min 0.960
_reflns_odcompleteness_completeness 99.61
_reflns_odcompleteness_iscentric 1
_reflns_odcompleteness_theta 25.30
_olex2_refinement_description
;
1. Fixed Uiso
 At 1.2 times of:
  All C(H) groups, All C(H,H) groups
 At 1.5 times of:
  All C(H,H,H) groups
2.a Secondary CH2 refined with riding coordinates:
 C1(H1A,H1B), C2(H2A,H2B), C3(H3A,H3B), C4(H4A,H4B), C5(H5A,H5B), C6(H6A,H6B)
2.b Aromatic/amide H refined with riding coordinates:
 C13(H13), C12(H12)
2.c Idealised Me refined as rotating group:
 C7(H7A,H7B,H7C)
;
_olex2_date_sample_data_collection 2020-02-07
_olex2_submission_special_instructions 'No special instructions were received'
_oxdiff_exptl_absorpt_empirical_details
;
Empirical correction (ABSPACK) includes:
- Absorption correction using spherical harmonics
- Frame scaling
;
_oxdiff_exptl_absorpt_empirical_full_max 1.149
_oxdiff_exptl_absorpt_empirical_full_min 0.923

loop_
_space_group_symop_operation_xyz
'x, y, z'
'-x+1/2, y+1/2, -z+1/2'
'-x, -y, -z'
'x-1/2, -y-1/2, z-1/2'

loop_
_atom_site_label
_atom_site_type_symbol
_atom_site_fract_x
_atom_site_fract_y
_atom_site_fract_z
_atom_site_U_iso_or_equiv
_atom_site_adp_type
_atom_site_occupancy
_atom_site_site_symmetry_order
_atom_site_calc_flag
_atom_site_refinement_flags_posn
_atom_site_refinement_flags_adp
_atom_site_refinement_flags_occupancy
_atom_site_disorder_assembly
_atom_site_disorder_group
O2 O 0.03114(13) 0.6899(2) 0.54437(3) 0.0465(3) Uani 1 1 d . . . . .
O1 O 0.37380(14) -0.0022(2) 0.59588(3) 0.0523(3) Uani 1 1 d . . . . .
N1 N 0.20307(14) 0.3454(2) 0.57063(3) 0.0357(3) Uani 1 1 d . . . . .
C11 C 0.44087(16) 0.4699(3) 0.51430(4) 0.0284(3) Uani 1 1 d . . . . .
C10 C 0.47941(17) 0.2620(3) 0.54349(4) 0.0313(3) Uani 1 1 d . . . . .
C14 C 0.71415(16) 0.3827(3) 0.48717(4) 0.0304(3) Uani 1 1 d . . . . .
C8 C 0.16254(17) 0.5593(3) 0.54333(4) 0.0339(3) Uani 1 1 d . . . . .
C9 C 0.35217(18) 0.1889(3) 0.57220(4) 0.0359(3) Uani 1 1 d . . . . .
C13 C 0.74964(17) 0.1830(3) 0.51624(4) 0.0355(3) Uani 1 1 d . . . . .
H13 H 0.852280 0.087216 0.517159 0.043 Uiso 1 1 calc R . . . .
C12 C 0.63202(18) 0.1227(3) 0.54455(4) 0.0364(3) Uani 1 1 d . . . . .
H12 H 0.657400 -0.012364 0.564163 0.044 Uiso 1 1 calc R . . . .
C1 C 0.08233(19) 0.2779(3) 0.60094(4) 0.0412(4) Uani 1 1 d . . . . .
H1A H 0.072634 0.078872 0.602993 0.049 Uiso 1 1 calc R . . . .
H1B H -0.029294 0.350227 0.591717 0.049 Uiso 1 1 calc R . . . .
C2 C 0.1369(2) 0.3954(4) 0.64269(4) 0.0459(4) Uani 1 1 d . . . . .
H2A H 0.254850 0.346295 0.650339 0.055 Uiso 1 1 calc R . . . .
H2B H 0.129050 0.595143 0.641775 0.055 Uiso 1 1 calc R . . . .
C3 C 0.0255(2) 0.2853(4) 0.67425(5) 0.0479(4) Uani 1 1 d . . . . .
H3A H 0.034761 0.085586 0.674915 0.057 Uiso 1 1 calc R . . . .
H3B H -0.092263 0.331016 0.665860 0.057 Uiso 1 1 calc R . . . .
C4 C 0.0696(2) 0.3957(4) 0.71689(5) 0.0483(4) Uani 1 1 d . . . . .
H4A H 0.188698 0.357200 0.724941 0.058 Uiso 1 1 calc R . . . .
H4B H 0.055003 0.594537 0.716604 0.058 Uiso 1 1 calc R . . . .
C5 C -0.0380(2) 0.2731(4) 0.74813(5) 0.0501(4) Uani 1 1 d . . . . .
H5A H -0.021767 0.074549 0.748563 0.060 Uiso 1 1 calc R . . . .
H5B H -0.157109 0.308243 0.739606 0.060 Uiso 1 1 calc R . . . .
C6 C 0.0004(2) 0.3825(4) 0.79086(5) 0.0571(5) Uani 1 1 d . . . . .
H6A H -0.015394 0.581164 0.790593 0.069 Uiso 1 1 calc R . . . .
H6B H 0.118962 0.345604 0.799685 0.069 Uiso 1 1 calc R . . . .
C7 C -0.1108(3) 0.2568(5) 0.82113(5) 0.0721(6) Uani 1 1 d . . . . .
H7A H -0.228524 0.289981 0.812404 0.108 Uiso 1 1 calc GR . . . .
H7B H -0.083712 0.339024 0.847349 0.108 Uiso 1 1 calc GR . . . .
H7C H -0.090592 0.061464 0.822843 0.108 Uiso 1 1 calc GR . . . .

loop_
_atom_site_aniso_label
_atom_site_aniso_U_11
_atom_site_aniso_U_22
_atom_site_aniso_U_33
_atom_site_aniso_U_23
_atom_site_aniso_U_13
_atom_site_aniso_U_12
O2 0.0388(6) 0.0486(7) 0.0531(7) 0.0021(5) 0.0097(5) 0.0085(5)
O1 0.0585(7) 0.0523(7) 0.0474(6) 0.0203(5) 0.0113(5) 0.0070(6)
N1 0.0370(6) 0.0385(7) 0.0322(6) 0.0010(5) 0.0068(5) -0.0005(5)
C11 0.0308(7) 0.0252(6) 0.0286(6) -0.0021(5) -0.0014(5) -0.0009(5)
C10 0.0354(7) 0.0283(7) 0.0299(6) 0.0003(5) 0.0003(5) -0.0003(5)
C14 0.0314(7) 0.0278(7) 0.0314(6) -0.0023(5) -0.0006(5) 0.0004(5)
C8 0.0336(7) 0.0329(7) 0.0347(7) -0.0044(6) 0.0005(5) -0.0007(6)
C9 0.0420(8) 0.0346(7) 0.0306(7) 0.0021(6) 0.0008(6) -0.0005(6)
C13 0.0322(7) 0.0337(7) 0.0399(7) 0.0007(6) -0.0010(6) 0.0061(6)
C12 0.0411(8) 0.0328(7) 0.0343(7) 0.0066(6) -0.0023(6) 0.0041(6)
C1 0.0408(8) 0.0451(9) 0.0390(8) 0.0010(7) 0.0107(6) -0.0043(7)
C2 0.0532(9) 0.0462(9) 0.0392(8) -0.0025(7) 0.0095(7) -0.0056(7)
C3 0.0534(9) 0.0512(10) 0.0407(8) -0.0022(7) 0.0131(7) -0.0004(8)
C4 0.0543(9) 0.0494(9) 0.0420(9) -0.0027(7) 0.0098(7) 0.0010(8)
C5 0.0556(10) 0.0559(10) 0.0397(9) -0.0038(7) 0.0093(7) 0.0007(8)
C6 0.0602(11) 0.0694(12) 0.0420(9) -0.0074(8) 0.0066(8) -0.0023(9)
C7 0.0738(13) 0.1054(17) 0.0382(9) -0.0085(10) 0.0107(9) -0.0098(12)

loop_
_atom_type_symbol
_atom_type_description
_atom_type_scat_dispersion_real
_atom_type_scat_dispersion_imag
_atom_type_scat_source
C C 0.0033 0.0016 'International Tables Vol C Tables 4.2.6.8 and 6.1.1.4'
H H 0.0000 0.0000 'International Tables Vol C Tables 4.2.6.8 and 6.1.1.4'
N N 0.0061 0.0033 'International Tables Vol C Tables 4.2.6.8 and 6.1.1.4'
O O 0.0106 0.0060 'International Tables Vol C Tables 4.2.6.8 and 6.1.1.4'

loop_
_geom_angle_atom_site_label_1
_geom_angle_atom_site_label_2
_geom_angle_atom_site_label_3
_geom_angle
_geom_angle_site_symmetry_1
_geom_angle_site_symmetry_3
_geom_angle_publ_flag
C8 N1 C9 124.98(11) . . ?
C8 N1 C1 118.63(12) . . ?
C9 N1 C1 116.38(12) . . ?
C10 C11 C11 119.31(15) . 3_666 ?
C10 C11 C14 121.26(12) . 3_666 ?
C14 C11 C11 119.43(15) 3_666 3_666 ?
C11 C10 C9 119.45(12) . . ?
C12 C10 C11 120.21(12) . . ?
C12 C10 C9 120.31(12) . . ?
C11 C14 C8 119.73(12) 3_666 3_666 ?
C13 C14 C11 120.15(12) . 3_666 ?
C13 C14 C8 120.12(12) . 3_666 ?
O2 C8 N1 121.09(13) . . ?
O2 C8 C14 121.94(13) . 3_666 ?
N1 C8 C14 116.96(12) . 3_666 ?
O1 C9 N1 120.57(13) . . ?
O1 C9 C10 122.01(13) . . ?
N1 C9 C10 117.41(12) . . ?
C14 C13 H13 119.8 . . ?
C14 C13 C12 120.42(12) . . ?
C12 C13 H13 119.8 . . ?
C10 C12 C13 120.46(13) . . ?
C10 C12 H12 119.8 . . ?
C13 C12 H12 119.8 . . ?
N1 C1 H1A 109.1 . . ?
N1 C1 H1B 109.1 . . ?
N1 C1 C2 112.65(12) . . ?
H1A C1 H1B 107.8 . . ?
C2 C1 H1A 109.1 . . ?
C2 C1 H1B 109.1 . . ?
C1 C2 H2A 109.4 . . ?
C1 C2 H2B 109.4 . . ?
H2A C2 H2B 108.0 . . ?
C3 C2 C1 110.95(13) . . ?
C3 C2 H2A 109.5 . . ?
C3 C2 H2B 109.5 . . ?
C2 C3 H3A 108.6 . . ?
C2 C3 H3B 108.6 . . ?
C2 C3 C4 114.50(14) . . ?
H3A C3 H3B 107.6 . . ?
C4 C3 H3A 108.6 . . ?
C4 C3 H3B 108.6 . . ?
C3 C4 H4A 108.9 . . ?
C3 C4 H4B 108.9 . . ?
H4A C4 H4B 107.7 . . ?
C5 C4 C3 113.47(14) . . ?
C5 C4 H4A 108.9 . . ?
C5 C4 H4B 108.9 . . ?
C4 C5 H5A 108.6 . . ?
C4 C5 H5B 108.6 . . ?
C4 C5 C6 114.86(15) . . ?
H5A C5 H5B 107.5 . . ?
C6 C5 H5A 108.6 . . ?
C6 C5 H5B 108.6 . . ?
C5 C6 H6A 108.9 . . ?
C5 C6 H6B 108.9 . . ?
C5 C6 C7 113.28(16) . . ?
H6A C6 H6B 107.7 . . ?
C7 C6 H6A 108.9 . . ?
C7 C6 H6B 108.9 . . ?
C6 C7 H7A 109.5 . . ?
C6 C7 H7B 109.5 . . ?
C6 C7 H7C 109.5 . . ?
H7A C7 H7B 109.5 . . ?
H7A C7 H7C 109.5 . . ?
H7B C7 H7C 109.5 . . ?

loop_
_geom_bond_atom_site_label_1
_geom_bond_atom_site_label_2
_geom_bond_distance
_geom_bond_site_symmetry_2
_geom_bond_publ_flag
O2 C8 1.2157(16) . ?
O1 C9 1.2140(17) . ?
N1 C8 1.3920(18) . ?
N1 C9 1.3946(18) . ?
N1 C1 1.4763(17) . ?
C11 C11 1.413(3) 3_666 ?
C11 C10 1.4089(18) . ?
C11 C14 1.4110(18) 3_666 ?
C10 C9 1.4813(19) . ?
C10 C12 1.3757(19) . ?
C14 C8 1.4856(19) 3_666 ?
C14 C13 1.3743(19) . ?
C13 H13 0.9300 . ?
C13 C12 1.403(2) . ?
C12 H12 0.9300 . ?
C1 H1A 0.9700 . ?
C1 H1B 0.9700 . ?
C1 C2 1.518(2) . ?
C2 H2A 0.9700 . ?
C2 H2B 0.9700 . ?
C2 C3 1.516(2) . ?
C3 H3A 0.9700 . ?
C3 H3B 0.9700 . ?
C3 C4 1.518(2) . ?
C4 H4A 0.9700 . ?
C4 H4B 0.9700 . ?
C4 C5 1.513(2) . ?
C5 H5A 0.9700 . ?
C5 H5B 0.9700 . ?
C5 C6 1.513(2) . ?
C6 H6A 0.9700 . ?
C6 H6B 0.9700 . ?
C6 C7 1.513(3) . ?
C7 H7A 0.9600 . ?
C7 H7B 0.9600 . ?
C7 H7C 0.9600 . ?
